data_2103375
loop_
_publ_author_name
'Marsh, Richard E.'

_publ_section_title
;
 The space groups of point group <i>C</i>~3~: some corrections, some
 comments
;
_journal_issue 5
_journal_name_full 'Acta Crystallographica Section B'
_journal_page_first 893
_journal_page_last 899
_journal_paper_doi 10.1107/S0108768102011758
_journal_volume 58
_journal_year 2002
_chemical_formula_moiety 'C22 H28 O2 P2 I V'
_chemical_formula_sum 'C22 H28 I O2 P2 V'
_symmetry_cell_setting trigonal
_symmetry_space_group_name_H-M 'P 32 2 1'
_cell_angle_alpha 90.00
_cell_angle_beta 90.00
_cell_angle_gamma 120.00
_cell_formula_units_Z 9
_cell_length_a 14.305
_cell_length_b 14.305
_cell_length_c 32.852
_cell_volume 5821.946
_cod_data_source_file bk0117.cif
_cod_data_source_block WEKKEC
_cod_depositor_comments
;
 Adding the _cell_formula_units_Z and _chemical_formula_moiety data items
 after consulting the original publication.

 Antanas Vaitkus,
 2017-08-03
;
_cod_original_formula_sum 'C22 H28 O2 P2 I V'
_cod_database_code 2103375

loop_
_atom_site_label
_atom_site_fract_x
_atom_site_fract_y
_atom_site_fract_z
I1 1.0 0.2523 -0.1667
I2 0.0600 0.4216 0.0664
V1 1.0 0.0558 -0.1667
V2 0.2664 0.6066 0.0724
P1 1.0473 0.0950 -0.0940
P3 0.2762 0.5690 0.0000
P4 0.2208 0.6024 0.1450
C1 1.1410 0.1348 -0.1814
O1 1.2372 0.1835 -0.1892
C23 0.3237 0.5166 0.0836
O3 0.3663 0.4659 0.0914
C24 0.1961 0.6814 0.0589
O4 0.1520 0.7318 0.0491
C3 0.9522 -0.0954 -0.1642
C5 0.8620 -0.2106 -0.1561
C7 0.9706 0.1310 -0.0626
C8 1.1856 0.1989 -0.0811
C9 1.0300 -0.0256 -0.0670
C10 0.9280 -0.1039 -0.0540
C11 0.9128 -0.1995 -0.0370
C12 0.9996 -0.2169 -0.0330
C13 1.1016 -0.1386 -0.0460
C14 1.1169 -0.0430 -0.0629
C25 0.4232 0.7077 0.0788
C26 0.3764 0.7563 0.0711
C27 0.5323 0.7222 0.0879
C28 0.4038 0.8748 0.0656
C29 0.2631 0.4448 -0.0132
C30 0.1826 0.5744 -0.0358
C31 0.4071 0.6629 -0.0221
C32 0.4864 0.6358 -0.0293
C33 0.5851 0.7118 -0.0456
C34 0.6047 0.8150 -0.0548
C35 0.5254 0.8421 -0.0476
C36 0.4266 0.7660 -0.0312
C37 0.1208 0.6404 0.1582
C38 0.1750 0.4836 0.1716
C39 0.3399 0.6936 0.1734
C40 0.4081 0.6580 0.1877
C41 0.5064 0.7306 0.2052
C42 0.5367 0.8389 0.2085
C43 0.4685 0.8746 0.1942
C44 0.3702 0.8020 0.1766
